data_7700129
loop_
_publ_author_name
'Jamil, Mohamad Shazwan Shah'
'Alkaabi, Sultan'
'Brisdon, Alan K.'

_publ_section_title
;
 Simple NMR predictors of catalytic hydrogenation activity for
 [Rh(cod)Cl(NHC)] complexes featuring fluorinated NHC ligands.
;
_journal_issue 25
_journal_name_full 'Dalton transactions (Cambridge, England : 2003)'
_journal_page_first 9317
_journal_page_last 9327
_journal_paper_doi 10.1039/c9dt01219b
_journal_volume 48
_journal_year 2019
_chemical_formula_moiety 'C23 H18 Cl F6 N2 Rh'
_chemical_formula_sum 'C23 H18 Cl F6 N2 Rh'
_chemical_formula_weight 574.76
_chemical_name_systematic
;
  rhodium(cycloocatdienyl)(1,3-bis(2,4,6-trifluorophenyl)imidazol-2-ylidene)chloride
;
_space_group_crystal_system triclinic
_space_group_IT_number 2
_space_group_name_Hall '-P 1'
_space_group_name_H-M_alt 'P -1'
_symmetry_Int_Tables_number 2
_symmetry_space_group_name_Hall '-P 1'
_symmetry_space_group_name_H-M 'P -1'
_atom_sites_solution_primary dual
_audit_creation_date 2019-01-10
_audit_creation_method
;
Olex2 1.2
(compiled 2018.05.29 svn.r3508 for OlexSys, GUI svn.r5506)
;
_audit_update_record
;
2019-03-12 deposited with the CCDC.    2019-05-28 downloaded from the CCDC.
;
_cell_angle_alpha 94.178(4)
_cell_angle_beta 100.162(5)
_cell_angle_gamma 98.840(5)
_cell_formula_units_Z 2
_cell_length_a 7.6327(5)
_cell_length_b 10.2120(5)
_cell_length_c 13.8732(8)
_cell_measurement_reflns_used 3049
_cell_measurement_temperature 149.9(2)
_cell_measurement_theta_max 27.6250
_cell_measurement_theta_min 3.1270
_cell_volume 1046.17(11)
_computing_cell_refinement 'CrysAlisPro 1.171.38.46 (Rigaku OD, 2015)'
_computing_data_collection 'CrysAlisPro 1.171.38.46 (Rigaku OD, 2015)'
_computing_data_reduction 'CrysAlisPro 1.171.38.46 (Rigaku OD, 2015)'
_computing_molecular_graphics 'Olex2 (Dolomanov et al., 2009)'
_computing_publication_material 'Olex2 (Dolomanov et al., 2009)'
_computing_structure_refinement 'olex2.refine (Bourhis et al., 2015)'
_computing_structure_solution 'ShelXT (Sheldrick, 2015)'
_diffrn_ambient_environment N~2~
_diffrn_ambient_temperature 149.9(2)
_diffrn_detector 'CCD plate'
_diffrn_detector_area_resol_mean 8.0714
_diffrn_detector_type Eos
_diffrn_measured_fraction_theta_full 0.8609
_diffrn_measured_fraction_theta_max 0.8609
_diffrn_measurement_details
;
List of Runs (angles in degrees, time in seconds):

  # Type    Start    End  Width  t~exp~   \w     \q     \k     \f   Frames
#--------------------------------------------------------------------------
  1  \w    -64.00 -19.00   1.00    2.00    --  -20.40  96.00 118.00   45
  2  \w    -85.00  44.00   1.00    2.00    --  -20.40  19.00 -90.00  129
  3  \w     39.00  66.00   1.00    2.00    --   21.65 178.00-150.00   27
  4  \w    -93.00  11.00   1.00    2.00    --  -20.40 -77.00 -60.00  104
  5  \w     46.00 104.00   1.00    2.00    --   21.65-178.00 -30.00   58
  6  \w     48.00  99.00   1.00    2.00    --   21.65-178.00 150.00   51
;
_diffrn_measurement_device 'four-circle diffractometer'
_diffrn_measurement_device_type 'SuperNova, Single source at offset, Eos'
_diffrn_measurement_method '\w scans'
_diffrn_orient_matrix_type 'CrysAlisPro convention (1999,Acta A55,543-557)'
_diffrn_orient_matrix_UB_11 -0.0515123000
_diffrn_orient_matrix_UB_12 -0.0493674000
_diffrn_orient_matrix_UB_13 0.0217681000
_diffrn_orient_matrix_UB_21 0.0146718000
_diffrn_orient_matrix_UB_22 0.0435967000
_diffrn_orient_matrix_UB_23 0.0439217000
_diffrn_orient_matrix_UB_31 -0.0794260000
_diffrn_orient_matrix_UB_32 0.0256118000
_diffrn_orient_matrix_UB_33 -0.0179955000
_diffrn_radiation_monochromator mirror
_diffrn_radiation_probe x-ray
_diffrn_radiation_type 'Mo K\a'
_diffrn_radiation_wavelength 0.71073
_diffrn_reflns_av_R_equivalents 0.0499
_diffrn_reflns_av_unetI/netI 0.0916
_diffrn_reflns_limit_h_max 9
_diffrn_reflns_limit_h_min -10
_diffrn_reflns_limit_k_max 13
_diffrn_reflns_limit_k_min -8
_diffrn_reflns_limit_l_max 17
_diffrn_reflns_limit_l_min -17
_diffrn_reflns_number 8198
_diffrn_reflns_theta_full 28.8714
_diffrn_reflns_theta_max 28.87
_diffrn_reflns_theta_min 3.00
_diffrn_source 'micro-focus sealed X-ray tube'
_diffrn_source_type 'SuperNova (Mo) X-ray Source'
_exptl_absorpt_coefficient_mu 1.012
_exptl_absorpt_correction_T_max 1.00000
_exptl_absorpt_correction_T_min 0.61869
_exptl_absorpt_correction_type multi-scan
_exptl_absorpt_process_details
;
CrysAlisPro 1.171.38.46 (Rigaku Oxford Diffraction, 2015)
Empirical absorption correction using spherical harmonics,
 implemented in SCALE3 ABSPACK scaling algorithm.
;
_exptl_crystal_colour 'clear light yellow'
_exptl_crystal_colour_lustre clear
_exptl_crystal_colour_modifier light
_exptl_crystal_colour_primary yellow
_exptl_crystal_density_diffrn 1.8244
_exptl_crystal_description irregular
_exptl_crystal_F_000 570.3982
_exptl_crystal_size_max 0.17
_exptl_crystal_size_mid 0.1
_exptl_crystal_size_min 0.04
_refine_diff_density_max 1.0975
_refine_diff_density_min -1.2587
_refine_diff_density_rms 0.1895
_refine_ls_d_res_high 0.7360
_refine_ls_d_res_low 6.7916
_refine_ls_goodness_of_fit_ref 1.0320
_refine_ls_hydrogen_treatment constr
_refine_ls_matrix_type full
_refine_ls_number_constraints 32
_refine_ls_number_parameters 298
_refine_ls_number_reflns 4733
_refine_ls_number_restraints 0
_refine_ls_restrained_S_all 1.0320
_refine_ls_R_factor_all 0.0655
_refine_ls_R_factor_gt 0.0505
_refine_ls_shift/su_max 0.0000
_refine_ls_shift/su_mean 0.0000
_refine_ls_structure_factor_coef Fsqd
_refine_ls_weighting_details 'w=1/[\s^2^(Fo^2^)+(0.0325P)^2^+0.9563P] where P=(Fo^2^+2Fc^2^)/3'
_refine_ls_weighting_scheme calc
_refine_ls_wR_factor_gt 0.1014
_refine_ls_wR_factor_ref 0.1183
_reflns_Friedel_coverage 0.0
_reflns_limit_h_max 9
_reflns_limit_h_min -10
_reflns_limit_k_max 13
_reflns_limit_k_min -13
_reflns_limit_l_max 17
_reflns_limit_l_min 0
_reflns_number_gt 3833
_reflns_number_total 4733
_reflns_threshold_expression I>=2u(I)
_cod_data_source_file c9dt01219b2.cif
_cod_data_source_block aab18
_cod_depositor_comments 'Adding full bibliography for 7700125--7700129.cif.'
_cod_database_code 7700129
_chemical_oxdiff_formula C23H28F6N2RhCl
_chemical_oxdiff_usercomment PJC
_reflns_odcompleteness_completeness 99.88
_reflns_odcompleteness_iscentric 1
_reflns_odcompleteness_theta 26.32
_olex2_refinement_description
;
1. Fixed Uiso
 At 1.2 times of:
  All C(H) groups, All C(H,H) groups
2.a Ternary CH refined with riding coordinates:
 C23(H23), C19(H19), C16(H16), C20(H20)
2.b Secondary CH2 refined with riding coordinates:
 C21(H21a,H21b), C22(H22a,H22b), C17(H17a,H17b), C18(H18a,H18b)
2.c Aromatic/amide H refined with riding coordinates:
 C3(H3), C8(H8), C2(H2), C6(H6), C14(H14), C12(H12)
;
_olex2_date_sample_data_collection 2017-12-16
_olex2_submission_special_instructions 'No special instructions were received'
_oxdiff_exptl_absorpt_empirical_details
;
Empirical correction (ABSPACK) includes:
- Absorption correction using spherical harmonics
- Frame scaling
- Detector area scaling
;
_oxdiff_exptl_absorpt_empirical_full_max 1.759
_oxdiff_exptl_absorpt_empirical_full_min 0.671

loop_
_space_group_symop_id
_space_group_symop_operation_xyz
1 x,y,z
2 -x,-y,-z

loop_
_atom_site_label
_atom_site_type_symbol
_atom_site_fract_x
_atom_site_fract_y
_atom_site_fract_z
_atom_site_U_iso_or_equiv
_atom_site_adp_type
_atom_site_occupancy
_atom_site_refinement_flags_posn
C1 C 0.5278(6) 0.3634(4) 0.8035(3) 0.0187(9) Uani 1.000000 .
C2 C 0.6422(6) 0.5385(4) 0.9224(3) 0.0227(10) Uani 1.000000 .
H2 H 0.6565(6) 0.6210(4) 0.9585(3) 0.0272(12) Uiso 1.000000 R
C3 C 0.7421(6) 0.4440(4) 0.9405(3) 0.0230(10) Uani 1.000000 .
H3 H 0.8402(6) 0.4480(4) 0.9917(3) 0.0276(12) Uiso 1.000000 R
C4 C 0.7226(6) 0.2098(4) 0.8758(3) 0.0188(9) Uani 1.000000 .
C5 C 0.8012(6) 0.1489(5) 0.8067(3) 0.0209(10) Uani 1.000000 .
C6 C 0.8504(6) 0.0241(5) 0.8165(4) 0.0271(11) Uani 1.000000 .
H6 H 0.9029(6) -0.0170(5) 0.7695(4) 0.0325(13) Uiso 1.000000 R
C7 C 0.8179(6) -0.0356(4) 0.8984(4) 0.0235(10) Uani 1.000000 .
C8 C 0.7412(6) 0.0195(5) 0.9699(4) 0.0264(11) Uani 1.000000 .
H8 H 0.7219(6) -0.0236(5) 1.0248(4) 0.0317(13) Uiso 1.000000 R
C9 C 0.6945(6) 0.1419(5) 0.9556(3) 0.0237(10) Uani 1.000000 .
C10 C 0.3649(6) 0.5557(4) 0.8044(3) 0.0203(10) Uani 1.000000 .
C11 C 0.1893(6) 0.5034(5) 0.8090(3) 0.0239(10) Uani 1.000000 .
C12 C 0.0456(7) 0.5671(5) 0.7781(4) 0.0290(11) Uani 1.000000 .
H12 H -0.0725(7) 0.5296(5) 0.7803(4) 0.0348(13) Uiso 1.000000 R
C13 C 0.0859(7) 0.6878(5) 0.7442(3) 0.0299(12) Uani 1.000000 .
C14 C 0.2558(7) 0.7466(5) 0.7369(3) 0.0251(11) Uani 1.000000 .
H14 H 0.2773(7) 0.8291(5) 0.7128(3) 0.0301(13) Uiso 1.000000 R
C15 C 0.3928(6) 0.6776(4) 0.7670(3) 0.0231(10) Uani 1.000000 .
C16 C 0.3929(6) 0.4048(4) 0.5921(3) 0.0213(10) Uani 1.000000 .
H16 H 0.4307(6) 0.4939(4) 0.6280(3) 0.0255(12) Uiso 1.000000 R
C17 C 0.2242(6) 0.3929(5) 0.5130(3) 0.0246(10) Uani 1.000000 .
H17a H 0.1850(6) 0.4788(5) 0.5112(3) 0.0295(12) Uiso 1.000000 R
H17b H 0.2535(6) 0.3691(5) 0.4495(3) 0.0295(12) Uiso 1.000000 R
C18 C 0.0698(6) 0.2892(5) 0.5303(4) 0.0289(11) Uani 1.000000 .
H18a H 0.0024(6) 0.3306(5) 0.5735(4) 0.0347(13) Uiso 1.000000 R
H18b H -0.0114(6) 0.2588(5) 0.4680(4) 0.0347(13) Uiso 1.000000 R
C19 C 0.1335(6) 0.1694(5) 0.5757(3) 0.0240(10) Uani 1.000000 .
H19 H 0.0408(6) 0.1124(5) 0.6014(3) 0.0288(12) Uiso 1.000000 R
C20 C 0.2672(6) 0.1059(5) 0.5515(3) 0.0249(10) Uani 1.000000 .
H20 H 0.2537(6) 0.0122(5) 0.5645(3) 0.0299(13) Uiso 1.000000 R
C21 C 0.3667(6) 0.1367(5) 0.4684(3) 0.0242(10) Uani 1.000000 .
H21a H 0.3908(6) 0.0546(5) 0.4377(3) 0.0290(12) Uiso 1.000000 R
H21b H 0.2914(6) 0.1767(5) 0.4189(3) 0.0290(12) Uiso 1.000000 R
C22 C 0.5472(6) 0.2332(5) 0.5066(3) 0.0256(11) Uani 1.000000 .
H22a H 0.6403(6) 0.1819(5) 0.5299(3) 0.0307(13) Uiso 1.000000 R
H22b H 0.5826(6) 0.2793(5) 0.4526(3) 0.0307(13) Uiso 1.000000 R
C23 C 0.5355(6) 0.3342(4) 0.5885(3) 0.0209(10) Uani 1.000000 .
H23 H 0.6533(6) 0.3840(4) 0.6220(3) 0.0251(12) Uiso 1.000000 R
Cl1 Cl 0.29193(15) 0.08850(11) 0.78977(9) 0.0256(3) Uani 1.000000 .
F1 F 0.8347(4) 0.2123(3) 0.7293(2) 0.0284(6) Uani 1.000000 .
F2 F 0.8662(4) -0.1570(3) 0.9094(2) 0.0367(7) Uani 1.000000 .
F3 F 0.6150(4) 0.2007(3) 1.0231(2) 0.0313(7) Uani 1.000000 .
F4 F 0.1577(3) 0.3874(3) 0.8493(2) 0.0295(7) Uani 1.000000 .
F5 F -0.0524(4) 0.7532(3) 0.7144(2) 0.0409(8) Uani 1.000000 .
F6 F 0.5629(4) 0.7286(3) 0.7604(2) 0.0360(7) Uani 1.000000 .
N1 N 0.6723(5) 0.3385(4) 0.8687(3) 0.0188(8) Uani 1.000000 .
N2 N 0.5126(5) 0.4897(4) 0.8389(3) 0.0195(8) Uani 1.000000 .
Rh1 Rh 0.37762(5) 0.24859(3) 0.68521(3) 0.01791(12) Uani 1.000000 .

loop_
_atom_site_aniso_label
_atom_site_aniso_U_11
_atom_site_aniso_U_22
_atom_site_aniso_U_33
_atom_site_aniso_U_12
_atom_site_aniso_U_13
_atom_site_aniso_U_23
C1 0.019(2) 0.025(2) 0.013(2) 0.0032(18) 0.0037(18) 0.0058(18)
C2 0.025(2) 0.022(2) 0.017(2) -0.0033(19) 0.0006(19) -0.0041(19)
C3 0.020(2) 0.025(2) 0.021(2) 0.0013(19) 0.0001(19) 0.000(2)
C4 0.017(2) 0.023(2) 0.016(2) 0.0041(18) 0.0001(18) 0.0022(18)
C5 0.020(2) 0.028(2) 0.015(2) 0.0004(19) 0.0048(18) 0.0041(19)
C6 0.023(3) 0.026(3) 0.031(3) 0.005(2) 0.002(2) -0.006(2)
C7 0.020(2) 0.019(2) 0.028(3) 0.0031(18) -0.007(2) 0.004(2)
C8 0.027(3) 0.030(3) 0.019(2) 0.000(2) -0.002(2) 0.005(2)
C9 0.024(2) 0.029(3) 0.018(2) 0.004(2) 0.0038(19) 0.002(2)
C10 0.025(2) 0.021(2) 0.013(2) 0.0061(19) -0.0009(18) -0.0003(18)
C11 0.029(3) 0.025(2) 0.017(2) 0.006(2) -0.002(2) 0.0021(19)
C12 0.026(3) 0.037(3) 0.024(3) 0.006(2) 0.004(2) 0.001(2)
C13 0.037(3) 0.040(3) 0.017(2) 0.023(2) 0.002(2) -0.004(2)
C14 0.040(3) 0.018(2) 0.017(2) 0.008(2) 0.004(2) 0.0012(19)
C15 0.026(3) 0.024(2) 0.017(2) 0.0000(19) 0.003(2) 0.0014(19)
C16 0.031(3) 0.019(2) 0.014(2) 0.0039(19) 0.0034(19) 0.0087(18)
C17 0.030(3) 0.028(3) 0.018(2) 0.010(2) 0.006(2) 0.007(2)
C18 0.029(3) 0.043(3) 0.018(2) 0.011(2) 0.005(2) 0.011(2)
C19 0.017(2) 0.031(3) 0.020(2) -0.0021(19) -0.0021(19) 0.002(2)
C20 0.031(3) 0.019(2) 0.020(2) -0.0034(19) -0.001(2) 0.0011(19)
C21 0.026(3) 0.026(3) 0.020(2) 0.008(2) 0.001(2) -0.001(2)
C22 0.031(3) 0.028(3) 0.019(2) 0.007(2) 0.008(2) 0.004(2)
C23 0.025(2) 0.024(2) 0.014(2) -0.0023(19) 0.0063(19) 0.0048(19)
Cl1 0.0291(6) 0.0255(6) 0.0219(6) 0.0013(5) 0.0044(5) 0.0095(5)
F1 0.0370(16) 0.0325(16) 0.0214(15) 0.0114(13) 0.0138(13) 0.0084(12)
F2 0.0387(18) 0.0273(16) 0.0433(19) 0.0141(13) -0.0027(14) 0.0063(14)
F3 0.0409(17) 0.0332(16) 0.0241(15) 0.0096(13) 0.0145(13) 0.0044(13)
F4 0.0271(15) 0.0286(15) 0.0328(17) 0.0010(12) 0.0075(13) 0.0065(13)
F5 0.0482(19) 0.050(2) 0.0287(17) 0.0318(16) 0.0010(15) -0.0011(15)
F6 0.0323(17) 0.0310(16) 0.0418(19) -0.0000(13) 0.0024(14) 0.0088(14)
N1 0.0187(19) 0.0202(19) 0.0169(19) 0.0024(15) 0.0028(15) 0.0005(16)
N2 0.021(2) 0.0196(19) 0.0154(19) 0.0054(15) -0.0023(16) -0.0015(16)
Rh1 0.0204(2) 0.0183(2) 0.01456(19) 0.00280(14) 0.00228(14) 0.00239(14)

loop_
_atom_type_symbol
_atom_type_scat_dispersion_real
_atom_type_scat_dispersion_imag
_atom_type_scat_Cromer_Mann_a1
_atom_type_scat_Cromer_Mann_a2
_atom_type_scat_Cromer_Mann_a3
_atom_type_scat_Cromer_Mann_a4
_atom_type_scat_Cromer_Mann_b1
_atom_type_scat_Cromer_Mann_b2
_atom_type_scat_Cromer_Mann_b3
_atom_type_scat_Cromer_Mann_b4
_atom_type_scat_Cromer_Mann_c
_atom_type_scat_source
_atom_type_scat_dispersion_source
C 0.00347 0.00161 2.31000 1.02000 1.58860 0.86500 20.84390 10.20750 0.56870 51.65120 0.215599998832 'International Tables Volume C Table 6.1.1.4 (pp. 500-502)' 'Henke, Gullikson and Davis, At. Data and Nucl. Data Tables, 1993, 54, 2'
Cl 0.14873 0.16029 11.46040 7.19640 6.25560 1.64550 0.01040 1.16620 18.51940 47.77840 -9.55739974976 'International Tables Volume C Table 6.1.1.4 (pp. 500-502)' 'Henke, Gullikson and Davis, At. Data and Nucl. Data Tables, 1993, 54, 2'
H 0.00000 0.00000 0.49300 0.32291 0.14019 0.04081 10.51090 26.12570 3.14236 57.79970 0.0030380000826 'International Tables Volume C Table 6.1.1.4 (pp. 500-502)' 'Henke, Gullikson and Davis, At. Data and Nucl. Data Tables, 1993, 54, 2'
F 0.01794 0.01033 3.53920 2.64120 1.51700 1.02430 10.28250 4.29440 0.26150 26.14760 0.277599990368 'International Tables Volume C Table 6.1.1.4 (pp. 500-502)' 'Henke, Gullikson and Davis, At. Data and Nucl. Data Tables, 1993, 54, 2'
N 0.00653 0.00323 12.21260 3.13220 2.01250 1.16630 0.00570 9.89330 28.99750 0.58260 -11.5290002823 'International Tables Volume C Table 6.1.1.4 (pp. 500-502)' 'Henke, Gullikson and Davis, At. Data and Nucl. Data Tables, 1993, 54, 2'
Rh -1.11611 0.93962 19.29570 14.35010 4.73425 1.28918 0.75154 8.21758 25.87490 98.60620 5.32800006866 'International Tables Volume C Table 6.1.1.4 (pp. 500-502)' 'Henke, Gullikson and Davis, At. Data and Nucl. Data Tables, 1993, 54, 2'

loop_
_geom_angle_atom_site_label_1
_geom_angle_atom_site_label_2
_geom_angle_atom_site_label_3
_geom_angle
N2 C1 N1 101.9(4)
Rh1 C1 N1 129.6(3)
Rh1 C1 N2 128.5(3)
C3 C2 H2 126.7(3)
N2 C2 H2 126.7(2)
N2 C2 C3 106.5(4)
H3 C3 C2 126.5(3)
N1 C3 C2 107.0(4)
N1 C3 H3 126.5(2)
C9 C4 C5 117.1(4)
N1 C4 C5 123.2(4)
N1 C4 C9 119.6(4)
C6 C5 C4 121.7(4)
F1 C5 C4 119.2(4)
F1 C5 C6 119.1(4)
H6 C6 C5 121.5(3)
C7 C6 C5 117.0(4)
C7 C6 H6 121.5(3)
C8 C7 C6 124.2(4)
F2 C7 C6 117.8(4)
F2 C7 C8 118.0(4)
H8 C8 C7 122.0(3)
C9 C8 C7 115.9(4)
C9 C8 H8 122.0(3)
C8 C9 C4 123.9(4)
F3 C9 C4 117.4(4)
F3 C9 C8 118.7(4)
C15 C10 C11 116.8(4)
N2 C10 C11 122.0(4)
N2 C10 C15 121.2(4)
C12 C11 C10 122.8(4)
F4 C11 C10 118.5(4)
F4 C11 C12 118.6(4)
H12 C12 C11 121.8(3)
C13 C12 C11 116.4(5)
C13 C12 H12 121.8(3)
C14 C13 C12 124.6(4)
F5 C13 C12 117.6(5)
F5 C13 C14 117.8(5)
H14 C14 C13 121.8(3)
C15 C14 C13 116.5(4)
C15 C14 H14 121.8(3)
C14 C15 C10 123.0(4)
F6 C15 C10 117.4(4)
F6 C15 C14 119.6(4)
C17 C16 H16 113.6(3)
C23 C16 H16 113.6(3)
C23 C16 C17 125.6(4)
Rh1 C16 H16 113.65(13)
Rh1 C16 C17 112.5(3)
Rh1 C16 C23 69.8(2)
H17a C17 C16 109.0(2)
H17b C17 C16 109.0(3)
H17b C17 H17a 107.8
C18 C17 C16 112.8(4)
C18 C17 H17a 109.0(3)
C18 C17 H17b 109.0(3)
H18a C18 C17 109.0(3)
H18b C18 C17 109.0(3)
H18b C18 H18a 107.8
C19 C18 C17 113.1(4)
C19 C18 H18a 109.0(3)
C19 C18 H18b 109.0(3)
H19 C19 C18 114.1(3)
C20 C19 C18 126.4(4)
C20 C19 H19 114.1(3)
Rh1 C19 C18 106.1(3)
Rh1 C19 H19 114.11(12)
Rh1 C19 C20 73.4(3)
H20 C20 C19 113.9(3)
C21 C20 C19 125.1(4)
C21 C20 H20 113.9(3)
Rh1 C20 C19 70.5(3)
Rh1 C20 H20 113.86(12)
Rh1 C20 C21 111.7(3)
H21a C21 C20 109.4(3)
H21b C21 C20 109.4(2)
H21b C21 H21a 108.0
C22 C21 C20 111.1(4)
C22 C21 H21a 109.4(2)
C22 C21 H21b 109.4(2)
H22a C22 C21 109.0(2)
H22b C22 C21 109.0(2)
H22b C22 H22a 107.8
C23 C22 C21 112.8(4)
C23 C22 H22a 109.0(3)
C23 C22 H22b 109.0(2)
C22 C23 C16 126.0(4)
H23 C23 C16 113.5(3)
H23 C23 C22 113.5(3)
Rh1 C23 C16 71.5(2)
Rh1 C23 C22 111.2(3)
Rh1 C23 H23 113.50(12)
C3 N1 C1 112.4(4)
C4 N1 C1 124.0(4)
C4 N1 C3 122.3(4)
C2 N2 C1 112.2(4)
C10 N2 C1 124.3(4)
C10 N2 C2 122.8(4)
C16 Rh1 C1 93.62(17)
C19 Rh1 C1 156.45(18)
C19 Rh1 C16 82.16(17)
C20 Rh1 C1 167.50(17)
C20 Rh1 C16 88.40(17)
C20 Rh1 C19 36.04(17)
C23 Rh1 C1 93.16(17)
C23 Rh1 C16 38.65(17)
C23 Rh1 C19 97.64(17)
C23 Rh1 C20 80.74(17)
Cl1 Rh1 C1 88.97(12)
Cl1 Rh1 C16 166.26(13)
Cl1 Rh1 C19 90.09(12)
Cl1 Rh1 C20 91.98(12)
Cl1 Rh1 C23 154.72(13)

loop_
_geom_bond_atom_site_label_1
_geom_bond_atom_site_label_2
_geom_bond_distance
C1 N1 1.367(5)
C1 N2 1.376(5)
C1 Rh1 2.006(4)
C2 H2 0.9300
C2 C3 1.330(6)
C2 N2 1.388(5)
C3 H3 0.9300
C3 N1 1.385(6)
C4 C5 1.377(6)
C4 C9 1.380(6)
C4 N1 1.429(5)
C5 C6 1.392(6)
C5 F1 1.337(5)
C6 H6 0.9300
C6 C7 1.370(7)
C7 C8 1.366(7)
C7 F2 1.358(5)
C8 H8 0.9300
C8 C9 1.371(6)
C9 F3 1.355(5)
C10 C11 1.379(6)
C10 C15 1.384(6)
C10 N2 1.430(5)
C11 C12 1.380(6)
C11 F4 1.353(5)
C12 H12 0.9300
C12 C13 1.362(7)
C13 C14 1.367(7)
C13 F5 1.354(5)
C14 H14 0.9300
C14 C15 1.371(6)
C15 F6 1.344(5)
C16 H16 0.9800
C16 C17 1.519(6)
C16 C23 1.401(6)
C16 Rh1 2.128(4)
C17 H17a 0.9700
C17 H17b 0.9700
C17 C18 1.524(6)
C18 H18a 0.9700
C18 H18b 0.9700
C18 C19 1.522(6)
C19 H19 0.9800
C19 C20 1.366(6)
C19 Rh1 2.189(4)
C20 H20 0.9800
C20 C21 1.514(6)
C20 Rh1 2.225(5)
C21 H21a 0.9700
C21 H21b 0.9700
C21 C22 1.549(6)
C22 H22a 0.9700
C22 H22b 0.9700
C22 C23 1.502(6)
C23 H23 0.9800
C23 Rh1 2.106(4)
Cl1 Rh1 2.3572(11)
